data_2211553
loop_
_publ_author_name
'Meijboom, Reinout'

_publ_section_title Di-\m-iodo-tris(tri-<i>p</i>-tolylphosphine)-1\k<i>P</i>,2\k^2^<i>P</i>-dicopper(I)
_journal_coeditor_code NG2164
_journal_issue 12
_journal_name_full 'Acta Crystallographica Section E'
_journal_page_first m3511
_journal_page_last m3513
_journal_paper_doi 10.1107/S1600536806050318
_journal_volume 62
_journal_year 2006
_chemical_formula_iupac '[Cu2 I2 (C21 H21 P)3]'
_chemical_formula_moiety 'C63 H63 Cu2 I2 P3'
_chemical_formula_sum 'C63 H63 Cu2 I2 P3'
_chemical_formula_weight 1293.92
_chemical_name_systematic
;
Di-\m-iodo-tris(tri-p-tolylphosphine)-1\kP;2\k^2^P-dicopper(I)
;
_space_group_IT_number 2
_symmetry_cell_setting triclinic
_symmetry_space_group_name_Hall '-P 1'
_symmetry_space_group_name_H-M 'P -1'
_audit_creation_method 'WinGX routine CIF_UPDATE'
_cell_angle_alpha 94.81(3)
_cell_angle_beta 90.64(3)
_cell_angle_gamma 108.54(3)
_cell_formula_units_Z 2
_cell_length_a 11.033(2)
_cell_length_b 13.757(3)
_cell_length_c 20.732(4)
_cell_measurement_reflns_used 981
_cell_measurement_temperature 293(2)
_cell_measurement_theta_max 23.03
_cell_measurement_theta_min 3.137
_cell_volume 2970.5(12)
_computing_cell_refinement 'SAINT-Plus (Bruker, 1999)'
_computing_data_collection 'SMART-NT (Bruker, 1999)'
_computing_data_reduction 'SAINT-Plus and XPREP (Bruker, 1999)'
_computing_molecular_graphics 'DIAMOND (Brandenburg & Putz, 2005)'
_computing_publication_material 'WinGX (Farrugia, 1999)'
_computing_structure_refinement 'SHELXL97 (Sheldrick, 1997)'
_computing_structure_solution 'SHELXS97 (Sheldrick, 1997)'
_diffrn_ambient_temperature 293(2)
_diffrn_detector_area_resol_mean 512
_diffrn_measured_fraction_theta_full 0.98
_diffrn_measured_fraction_theta_max 0.98
_diffrn_measurement_device_type 'Bruker SMART CCD area-detector'
_diffrn_measurement_method '\w and \f'
_diffrn_radiation_monochromator graphite
_diffrn_radiation_type MoK\a
_diffrn_radiation_wavelength 0.71073
_diffrn_reflns_av_R_equivalents 0.0281
_diffrn_reflns_limit_h_max 14
_diffrn_reflns_limit_h_min -14
_diffrn_reflns_limit_k_max 17
_diffrn_reflns_limit_k_min -9
_diffrn_reflns_limit_l_max 26
_diffrn_reflns_limit_l_min -26
_diffrn_reflns_number 19806
_diffrn_reflns_theta_full 27.5
_diffrn_reflns_theta_max 27.5
_diffrn_reflns_theta_min 1.57
_diffrn_standards_decay_% 0
_diffrn_standards_interval_count 0
_diffrn_standards_interval_time 0
_diffrn_standards_number 0
_exptl_absorpt_coefficient_mu 1.873
_exptl_absorpt_correction_T_max 0.6629
_exptl_absorpt_correction_T_min 0.6035
_exptl_absorpt_correction_type multi-scan
_exptl_absorpt_process_details '(SADABS; Bruker, 2004)'
_exptl_crystal_colour colorless
_exptl_crystal_density_diffrn 1.447
_exptl_crystal_density_method 'not measured'
_exptl_crystal_description cuboid
_exptl_crystal_F_000 1300
_exptl_crystal_size_max 0.28
_exptl_crystal_size_mid 0.26
_exptl_crystal_size_min 0.22
_refine_diff_density_max 0.74
_refine_diff_density_min -0.773
_refine_ls_extinction_method none
_refine_ls_goodness_of_fit_ref 0.994
_refine_ls_hydrogen_treatment constr
_refine_ls_matrix_type full
_refine_ls_number_parameters 640
_refine_ls_number_reflns 13380
_refine_ls_number_restraints 0
_refine_ls_restrained_S_all 0.994
_refine_ls_R_factor_gt 0.0445
_refine_ls_shift/su_max 0.002
_refine_ls_shift/su_mean 0
_refine_ls_structure_factor_coef Fsqd
_refine_ls_weighting_details 'calc w=1/[\s^2^(Fo^2^)+(0.038P)^2^] where P=(Fo^2^+2Fc^2^)/3'
_refine_ls_weighting_scheme calc
_refine_ls_wR_factor_ref 0.1012
_reflns_number_gt 7750
_reflns_number_total 13380
_reflns_threshold_expression I>2\s(I)
_cod_data_source_file ng2164.cif
_cod_data_source_block I
_cod_depositor_comments
;
The following automatic conversions were performed:
'_symmetry_cell_setting' value 'Triclinic' changed to 'triclinic'
according to '/home/saulius/struct/CIF-dictionaries/cif_core.dic'
dictionary named 'cif_core.dic' version 2.4.1 from 2010-06-29.

Automatic conversion script
Id: cif_fix_enum 1527 2010-12-29 10:47:43Z saulius 

The following automatic conversions were performed:

'_symmetry_cell_setting' value 'Triclinic' changed to 'triclinic'
according to /home/saulius/struct/CIF-dictionaries/cif_core.dic
dictionary named 'cif_core.dic' version 2.4.1 from 2010-06-29.

Automatic conversion script
Id: cif_fix_values 1715 2011-07-08 13:25:40Z adriana 
;
_cod_database_code 2211553
_cod_database_fobs_code 2211553

loop_
_symmetry_equiv_pos_as_xyz
'x, y, z'
'-x, -y, -z'

loop_
_atom_site_type_symbol
_atom_site_label
_atom_site_fract_x
_atom_site_fract_y
_atom_site_fract_z
_atom_site_U_iso_or_equiv
_atom_site_adp_type
_atom_site_calc_flag
_atom_site_refinement_flags
_atom_site_occupancy
Cu Cu1 0.45157(5) 0.86911(4) 0.75558(3) 0.05263(15) Uani d . 1
Cu Cu2 0.23126(5) 0.68698(4) 0.75595(2) 0.04405(13) Uani d . 1
I I1 0.48367(3) 0.69244(2) 0.756840(14) 0.04912(9) Uani d . 1
I I2 0.22916(3) 0.88516(2) 0.756311(18) 0.06693(11) Uani d . 1
P P1 0.63420(11) 0.99998(9) 0.76178(6) 0.0493(3) Uani d . 1
P P2 0.17626(10) 0.63446(8) 0.85569(5) 0.0392(2) Uani d . 1
P P3 0.14825(11) 0.61160(9) 0.65629(5) 0.0440(3) Uani d . 1
C C11 0.6302(5) 1.1281(3) 0.7492(2) 0.0522(11) Uani d . 1
C C12 0.7397(5) 1.2110(4) 0.7401(2) 0.0686(14) Uani d . 1
H H12 0.8181 1.2001 0.7344 0.082 Uiso calc R 1
C C13 0.7312(6) 1.3090(4) 0.7395(3) 0.0852(18) Uani d . 1
H H13 0.8047 1.3632 0.733 0.102 Uiso calc R 1
C C14 0.6177(7) 1.3292(4) 0.7481(3) 0.0803(17) Uani d . 1
C C15 0.5097(6) 1.2466(4) 0.7532(3) 0.0787(16) Uani d . 1
H H15 0.4308 1.2574 0.7564 0.094 Uiso calc R 1
C C16 0.5152(5) 1.1473(4) 0.7536(2) 0.0622(13) Uani d . 1
H H16 0.4402 1.0929 0.7568 0.075 Uiso calc R 1
C C17 0.6114(8) 1.4377(4) 0.7523(3) 0.139(3) Uani d . 1
H H17A 0.6853 1.4817 0.7333 0.209 Uiso calc R 1
H H17B 0.6095 1.4621 0.797 0.209 Uiso calc R 1
H H17C 0.5355 1.4382 0.7295 0.209 Uiso calc R 1
C C21 0.7516(4) 0.9777(3) 0.7067(2) 0.0532(11) Uani d . 1
C C22 0.8779(5) 0.9982(5) 0.7224(3) 0.0889(18) Uani d . 1
H H22 0.9089 1.0264 0.7641 0.107 Uiso calc R 1
C C23 0.9616(6) 0.9779(5) 0.6775(3) 0.0940(19) Uani d . 1
H H23 1.0478 0.9938 0.6893 0.113 Uiso calc R 1
C C24 0.9191(6) 0.9353(4) 0.6166(3) 0.0730(15) Uani d . 1
C C25 0.7932(7) 0.9145(5) 0.6016(3) 0.0915(18) Uani d . 1
H H25 0.7619 0.886 0.56 0.11 Uiso calc R 1
C C26 0.7105(5) 0.9340(4) 0.6457(2) 0.0724(15) Uani d . 1
H H26 0.6243 0.917 0.6336 0.087 Uiso calc R 1
C C27 1.0105(6) 0.9083(5) 0.5692(3) 0.106(2) Uani d . 1
H H27A 0.9662 0.8455 0.5433 0.16 Uiso calc R 1
H H27B 1.0811 0.8996 0.5928 0.16 Uiso calc R 1
H H27C 1.0418 0.9629 0.5416 0.16 Uiso calc R 1
C C31 0.7117(4) 1.0193(3) 0.8420(2) 0.0480(11) Uani d . 1
C C32 0.7339(4) 1.1091(3) 0.8822(2) 0.0527(11) Uani d . 1
H H32 0.7118 1.1634 0.8675 0.063 Uiso calc R 1
C C33 0.7883(4) 1.1197(4) 0.9437(2) 0.0541(12) Uani d . 1
H H33 0.8024 1.1813 0.9694 0.065 Uiso calc R 1
C C34 0.8222(4) 1.0415(4) 0.9680(2) 0.0556(12) Uani d . 1
C C35 0.7977(4) 0.9508(4) 0.9287(2) 0.0627(13) Uani d . 1
H H35 0.8182 0.8961 0.9441 0.075 Uiso calc R 1
C C36 0.7434(4) 0.9396(3) 0.8670(2) 0.0577(12) Uani d . 1
H H36 0.7278 0.8774 0.8417 0.069 Uiso calc R 1
C C37 0.8807(5) 1.0562(4) 1.0358(2) 0.0736(15) Uani d . 1
H H37A 0.8162 1.055 1.0667 0.11 Uiso calc R 1
H H37B 0.9478 1.1212 1.0418 0.11 Uiso calc R 1
H H37C 0.9154 1.0017 1.0419 0.11 Uiso calc R 1
C C41 0.2175(4) 0.6849(3) 0.58814(19) 0.0491(11) Uani d . 1
C C42 0.3477(5) 0.7236(4) 0.5861(2) 0.0820(17) Uani d . 1
H H42 0.3985 0.7121 0.6188 0.098 Uiso calc R 1
C C43 0.4048(6) 0.7793(5) 0.5360(3) 0.0927(19) Uani d . 1
H H43 0.4936 0.8029 0.535 0.111 Uiso calc R 1
C C44 0.3337(6) 0.8008(4) 0.4877(2) 0.0754(16) Uani d . 1
C C45 0.2042(6) 0.7612(4) 0.4896(2) 0.0742(16) Uani d . 1
H H45 0.1535 0.7733 0.4571 0.089 Uiso calc R 1
C C46 0.1465(5) 0.7037(4) 0.5386(2) 0.0615(13) Uani d . 1
H H46 0.0577 0.6769 0.5382 0.074 Uiso calc R 1
C C47 0.3988(7) 0.8630(5) 0.4327(3) 0.125(3) Uani d . 1
H H47A 0.3509 0.9066 0.4209 0.188 Uiso calc R 1
H H47B 0.4024 0.8169 0.396 0.188 Uiso calc R 1
H H47C 0.4841 0.9047 0.4468 0.188 Uiso calc R 1
C C51 -0.0230(4) 0.5849(3) 0.64064(19) 0.0473(11) Uani d . 1
C C52 -0.0767(4) 0.6613(4) 0.6580(2) 0.0554(12) Uani d . 1
H H52 -0.0262 0.7227 0.6802 0.067 Uiso calc R 1
C C53 -0.2033(5) 0.6483(4) 0.6431(2) 0.0625(13) Uani d . 1
H H53 -0.2368 0.7009 0.6552 0.075 Uiso calc R 1
C C54 -0.2815(5) 0.5572(4) 0.6102(2) 0.0649(14) Uani d . 1
C C55 -0.2290(5) 0.4815(4) 0.5941(2) 0.0703(14) Uani d . 1
H H55 -0.28 0.4198 0.5724 0.084 Uiso calc R 1
C C56 -0.1022(5) 0.4936(4) 0.6091(2) 0.0602(13) Uani d . 1
H H56 -0.0699 0.44 0.598 0.072 Uiso calc R 1
C C57 -0.4194(5) 0.5433(5) 0.5924(3) 0.101(2) Uani d . 1
H H57A -0.4667 0.4712 0.5862 0.151 Uiso calc R 1
H H57B -0.4238 0.5746 0.5531 0.151 Uiso calc R 1
H H57C -0.4553 0.5754 0.6267 0.151 Uiso calc R 1
C C61 0.1727(4) 0.4886(3) 0.6365(2) 0.0480(11) Uani d . 1
C C62 0.1948(5) 0.4526(4) 0.5746(2) 0.0653(14) Uani d . 1
H H62 0.1952 0.4922 0.5403 0.078 Uiso calc R 1
C C63 0.2161(5) 0.3592(4) 0.5629(2) 0.0753(16) Uani d . 1
H H63 0.2293 0.3368 0.5207 0.09 Uiso calc R 1
C C64 0.2181(6) 0.2996(4) 0.6109(3) 0.0786(16) Uani d . 1
C C65 0.1934(7) 0.3327(5) 0.6721(3) 0.109(2) Uani d . 1
H H65 0.1895 0.2911 0.7057 0.131 Uiso calc R 1
C C66 0.1742(6) 0.4266(4) 0.6847(2) 0.0849(18) Uani d . 1
H H66 0.1618 0.4485 0.727 0.102 Uiso calc R 1
C C67 0.2444(8) 0.1970(5) 0.5992(3) 0.135(3) Uani d . 1
H H67A 0.2947 0.1981 0.5616 0.202 Uiso calc R 1
H H67B 0.1648 0.142 0.5924 0.202 Uiso calc R 1
H H67C 0.2903 0.1866 0.6362 0.202 Uiso calc R 1
C C71 0.0237(4) 0.6430(3) 0.88445(19) 0.0409(10) Uani d . 1
C C72 -0.0590(4) 0.6632(4) 0.8410(2) 0.0564(12) Uani d . 1
H H72 -0.0344 0.6754 0.7988 0.068 Uiso calc R 1
C C73 -0.1785(4) 0.6653(4) 0.8598(2) 0.0632(13) Uani d . 1
H H73 -0.233 0.679 0.8298 0.076 Uiso calc R 1
C C74 -0.2182(4) 0.6478(3) 0.9212(2) 0.0554(12) Uani d . 1
C C75 -0.1341(5) 0.6300(4) 0.9649(2) 0.0592(12) Uani d . 1
H H75 -0.1582 0.6191 1.0072 0.071 Uiso calc R 1
C C76 -0.0151(4) 0.6281(3) 0.9469(2) 0.0521(11) Uani d . 1
H H76 0.0401 0.6166 0.9774 0.063 Uiso calc R 1
C C77 -0.3496(5) 0.6467(4) 0.9414(3) 0.0903(18) Uani d . 1
H H77A -0.4029 0.577 0.9442 0.135 Uiso calc R 1
H H77B -0.3867 0.6775 0.9099 0.135 Uiso calc R 1
H H77C -0.3428 0.6851 0.9829 0.135 Uiso calc R 1
C C81 0.1598(4) 0.4992(3) 0.86011(18) 0.0409(10) Uani d . 1
C C82 0.0428(4) 0.4230(3) 0.8570(2) 0.0559(12) Uani d . 1
H H82 -0.0317 0.4408 0.8562 0.067 Uiso calc R 1
C C83 0.0343(5) 0.3203(4) 0.8549(2) 0.0639(13) Uani d . 1
H H83 -0.0461 0.2707 0.8535 0.077 Uiso calc R 1
C C84 0.1412(5) 0.2893(4) 0.8549(2) 0.0593(12) Uani d . 1
C C85 0.2586(5) 0.3660(4) 0.8576(2) 0.0572(12) Uani d . 1
H H85 0.3328 0.3478 0.8582 0.069 Uiso calc R 1
C C86 0.2689(4) 0.4680(3) 0.85942(19) 0.0483(11) Uani d . 1
H H86 0.3495 0.5173 0.8602 0.058 Uiso calc R 1
C C87 0.1291(6) 0.1769(4) 0.8527(3) 0.103(2) Uani d . 1
H H87A 0.0406 0.136 0.8464 0.155 Uiso calc R 1
H H87B 0.1624 0.1633 0.8927 0.155 Uiso calc R 1
H H87C 0.1766 0.1596 0.8175 0.155 Uiso calc R 1
C C91 0.2913(4) 0.6987(3) 0.92230(18) 0.0412(10) Uani d . 1
C C92 0.3048(4) 0.6523(3) 0.9777(2) 0.0510(11) Uani d . 1
H H92 0.2542 0.5849 0.982 0.061 Uiso calc R 1
C C93 0.3931(5) 0.7059(4) 1.0268(2) 0.0600(13) Uani d . 1
H H93 0.3989 0.6741 1.0641 0.072 Uiso calc R 1
C C94 0.4719(4) 0.8040(4) 1.0219(2) 0.0582(13) Uani d . 1
C C95 0.4590(4) 0.8497(4) 0.9667(2) 0.0559(12) Uani d . 1
H H95 0.5111 0.9166 0.9624 0.067 Uiso calc R 1
C C96 0.3702(4) 0.7982(3) 0.91748(19) 0.0457(10) Uani d . 1
H H96 0.3637 0.831 0.8808 0.055 Uiso calc R 1
C C97 0.5682(5) 0.8621(5) 1.0747(2) 0.0872(18) Uani d . 1
H H97A 0.6519 0.8839 1.0574 0.131 Uiso calc R 1
H H97B 0.5672 0.8183 1.1085 0.131 Uiso calc R 1
H H97C 0.5469 0.9213 1.0921 0.131 Uiso calc R 1

loop_
_atom_site_aniso_label
_atom_site_aniso_U_11
_atom_site_aniso_U_22
_atom_site_aniso_U_33
_atom_site_aniso_U_12
_atom_site_aniso_U_13
_atom_site_aniso_U_23
Cu1 0.0497(3) 0.0496(3) 0.0563(3) 0.0133(3) -0.0043(3) 0.0036(3)
Cu2 0.0459(3) 0.0474(3) 0.0362(3) 0.0114(2) 0.0001(2) 0.0033(2)
I1 0.04416(17) 0.05068(18) 0.05504(19) 0.01866(13) 0.00237(13) 0.00514(14)
I2 0.0511(2) 0.0476(2) 0.1032(3) 0.01723(15) -0.01029(18) 0.00919(17)
P1 0.0488(7) 0.0456(7) 0.0521(7) 0.0142(5) -0.0043(6) 0.0018(5)
P2 0.0375(6) 0.0441(6) 0.0356(6) 0.0129(5) 0.0009(5) 0.0026(5)
P3 0.0451(7) 0.0496(7) 0.0352(6) 0.0129(5) -0.0017(5) 0.0015(5)
C11 0.062(3) 0.045(3) 0.048(3) 0.015(2) -0.005(2) 0.004(2)
C12 0.068(4) 0.062(4) 0.069(3) 0.008(3) -0.001(3) 0.018(3)
C13 0.107(5) 0.051(4) 0.081(4) -0.002(3) -0.003(4) 0.024(3)
C14 0.124(6) 0.055(4) 0.065(4) 0.029(4) 0.014(4) 0.019(3)
C15 0.102(5) 0.060(4) 0.085(4) 0.038(3) 0.018(3) 0.016(3)
C16 0.069(4) 0.055(3) 0.065(3) 0.023(3) 0.005(3) 0.006(2)
C17 0.232(10) 0.050(4) 0.139(6) 0.046(5) 0.040(6) 0.022(4)
C21 0.059(3) 0.049(3) 0.050(3) 0.018(2) -0.003(2) 0.001(2)
C22 0.061(4) 0.141(6) 0.065(4) 0.038(4) -0.004(3) -0.009(3)
C23 0.067(4) 0.145(6) 0.085(4) 0.055(4) 0.007(3) 0.010(4)
C24 0.092(5) 0.069(4) 0.070(4) 0.041(3) 0.023(3) 0.014(3)
C25 0.101(5) 0.109(5) 0.059(4) 0.030(4) -0.002(4) -0.012(3)
C26 0.067(4) 0.089(4) 0.057(3) 0.024(3) -0.006(3) -0.010(3)
C27 0.129(6) 0.092(5) 0.118(5) 0.059(4) 0.054(4) 0.018(4)
C31 0.041(3) 0.048(3) 0.053(3) 0.012(2) 0.003(2) 0.002(2)
C32 0.054(3) 0.053(3) 0.053(3) 0.021(2) 0.003(2) 0.004(2)
C33 0.050(3) 0.056(3) 0.052(3) 0.014(2) 0.004(2) -0.005(2)
C34 0.037(3) 0.069(3) 0.058(3) 0.012(2) 0.004(2) 0.007(3)
C35 0.062(3) 0.058(3) 0.069(3) 0.021(3) -0.009(3) 0.009(3)
C36 0.060(3) 0.050(3) 0.063(3) 0.020(2) -0.008(2) -0.004(2)
C37 0.069(4) 0.089(4) 0.059(3) 0.020(3) -0.012(3) 0.010(3)
C41 0.055(3) 0.056(3) 0.034(2) 0.016(2) -0.001(2) 0.000(2)
C42 0.068(4) 0.117(5) 0.047(3) 0.005(3) -0.005(3) 0.025(3)
C43 0.072(4) 0.118(5) 0.058(4) -0.014(3) -0.001(3) 0.022(3)
C44 0.105(5) 0.061(4) 0.052(3) 0.014(3) 0.010(3) 0.009(3)
C45 0.104(5) 0.089(4) 0.047(3) 0.051(4) 0.007(3) 0.020(3)
C46 0.069(3) 0.075(3) 0.050(3) 0.033(3) 0.003(3) 0.012(3)
C47 0.165(7) 0.130(6) 0.068(4) 0.021(5) 0.027(4) 0.033(4)
C51 0.051(3) 0.054(3) 0.036(2) 0.016(2) -0.002(2) 0.004(2)
C52 0.057(3) 0.062(3) 0.047(3) 0.019(2) -0.004(2) 0.002(2)
C53 0.060(3) 0.075(4) 0.058(3) 0.029(3) 0.003(3) 0.007(3)
C54 0.046(3) 0.100(4) 0.046(3) 0.021(3) -0.002(2) 0.003(3)
C55 0.059(3) 0.077(4) 0.060(3) 0.009(3) -0.009(3) -0.018(3)
C56 0.057(3) 0.064(3) 0.055(3) 0.018(3) -0.004(2) -0.012(2)
C57 0.062(4) 0.153(6) 0.082(4) 0.033(4) -0.017(3) -0.010(4)
C61 0.049(3) 0.056(3) 0.037(2) 0.015(2) -0.004(2) -0.001(2)
C62 0.085(4) 0.066(3) 0.047(3) 0.027(3) 0.010(3) 0.003(2)
C63 0.105(5) 0.074(4) 0.049(3) 0.034(3) 0.008(3) -0.010(3)
C64 0.112(5) 0.065(4) 0.066(4) 0.044(3) -0.004(3) -0.014(3)
C65 0.216(8) 0.075(4) 0.057(4) 0.072(5) 0.001(4) 0.012(3)
C66 0.165(6) 0.063(4) 0.041(3) 0.057(4) 0.010(3) -0.001(3)
C67 0.227(9) 0.097(5) 0.105(5) 0.093(6) -0.009(5) -0.018(4)
C71 0.039(2) 0.044(2) 0.040(2) 0.0148(19) 0.0024(19) 0.0029(19)
C72 0.052(3) 0.081(4) 0.043(3) 0.029(3) 0.006(2) 0.014(2)
C73 0.046(3) 0.085(4) 0.067(3) 0.030(3) 0.000(2) 0.014(3)
C74 0.041(3) 0.064(3) 0.062(3) 0.019(2) 0.011(2) 0.000(2)
C75 0.060(3) 0.073(3) 0.044(3) 0.021(3) 0.013(2) 0.004(2)
C76 0.047(3) 0.069(3) 0.043(3) 0.023(2) -0.003(2) 0.005(2)
C77 0.060(4) 0.116(5) 0.105(5) 0.042(3) 0.025(3) 0.012(4)
C81 0.043(3) 0.042(2) 0.037(2) 0.012(2) 0.0055(19) 0.0069(18)
C82 0.041(3) 0.056(3) 0.069(3) 0.012(2) -0.004(2) 0.009(2)
C83 0.060(3) 0.047(3) 0.077(4) 0.005(2) -0.011(3) 0.010(2)
C84 0.070(4) 0.048(3) 0.058(3) 0.016(3) -0.009(3) 0.009(2)
C85 0.061(3) 0.059(3) 0.060(3) 0.030(3) 0.003(2) 0.008(2)
C86 0.044(3) 0.045(3) 0.054(3) 0.011(2) 0.007(2) 0.009(2)
C87 0.096(5) 0.053(4) 0.160(6) 0.022(3) -0.022(4) 0.018(4)
C91 0.041(2) 0.049(3) 0.035(2) 0.018(2) -0.0006(18) -0.0006(19)
C92 0.054(3) 0.055(3) 0.047(3) 0.023(2) 0.000(2) 0.004(2)
C93 0.059(3) 0.088(4) 0.042(3) 0.037(3) 0.001(2) 0.007(3)
C94 0.038(3) 0.088(4) 0.045(3) 0.020(3) -0.004(2) -0.010(3)
C95 0.045(3) 0.063(3) 0.053(3) 0.012(2) -0.002(2) -0.008(2)
C96 0.051(3) 0.053(3) 0.031(2) 0.014(2) 0.003(2) 0.000(2)
C97 0.058(4) 0.135(5) 0.059(3) 0.023(3) -0.020(3) -0.012(3)

loop_
_atom_type_symbol
_atom_type_description
_atom_type_scat_dispersion_real
_atom_type_scat_dispersion_imag
_atom_type_scat_source
C C 0.0033 0.0016 'International Tables Vol C Tables 4.2.6.8 and 6.1.1.4'
H H 0 0 'International Tables Vol C Tables 4.2.6.8 and 6.1.1.4'
P P 0.1023 0.0942 'International Tables Vol C Tables 4.2.6.8 and 6.1.1.4'
Cu Cu 0.3201 1.2651 'International Tables Vol C Tables 4.2.6.8 and 6.1.1.4'
I I -0.4742 1.8119 'International Tables Vol C Tables 4.2.6.8 and 6.1.1.4'

loop_
_geom_angle_atom_site_label_1
_geom_angle_atom_site_label_2
_geom_angle_atom_site_label_3
_geom_angle
_geom_angle_publ_flag
P1 Cu1 I2 125.57(4) y
P1 Cu1 I1 113.52(4) y
I2 Cu1 I1 120.74(4) y
P1 Cu1 Cu2 173.21(4) ?
I2 Cu1 Cu2 60.19(3) ?
I1 Cu1 Cu2 60.55(2) ?
P2 Cu2 P3 129.88(5) y
P2 Cu2 I2 107.73(4) y
P3 Cu2 I2 104.55(4) y
P2 Cu2 I1 100.35(4) y
P3 Cu2 I1 105.20(4) y
I2 Cu2 I1 107.56(4) y
P2 Cu2 Cu1 114.82(5) ?
P3 Cu2 Cu1 115.14(5) ?
I2 Cu2 Cu1 53.52(2) y
I1 Cu2 Cu1 54.04(2) y
Cu1 I1 Cu2 65.41(3) y
Cu1 I2 Cu2 66.28(3) y
C21 P1 C11 105.2(2) ?
C21 P1 C31 104.8(2) ?
C11 P1 C31 102.5(2) ?
C21 P1 Cu1 112.77(16) ?
C11 P1 Cu1 119.14(16) ?
C31 P1 Cu1 111.11(15) ?
C81 P2 C71 103.08(18) ?
C81 P2 C91 102.74(18) ?
C71 P2 C91 104.27(18) ?
C81 P2 Cu2 112.39(13) ?
C71 P2 Cu2 116.67(14) ?
C91 P2 Cu2 115.98(14) ?
C61 P3 C51 104.1(2) ?
C61 P3 C41 103.11(19) ?
C51 P3 C41 102.1(2) ?
C61 P3 Cu2 113.22(14) ?
C51 P3 Cu2 117.41(14) ?
C41 P3 Cu2 115.12(15) ?
C16 C11 C12 117.8(4) ?
C16 C11 P1 118.7(4) ?
C12 C11 P1 123.4(4) ?
C13 C12 C11 119.9(5) ?
C13 C12 H12 120.1 ?
C11 C12 H12 120.1 ?
C14 C13 C12 122.2(5) ?
C14 C13 H13 118.9 ?
C12 C13 H13 118.9 ?
C15 C14 C13 117.3(5) ?
C15 C14 C17 121.0(6) ?
C13 C14 C17 121.7(6) ?
C14 C15 C16 121.6(5) ?
C14 C15 H15 119.2 ?
C16 C15 H15 119.2 ?
C11 C16 C15 121.0(5) ?
C11 C16 H16 119.5 ?
C15 C16 H16 119.5 ?
C14 C17 H17A 109.5 ?
C14 C17 H17B 109.5 ?
H17A C17 H17B 109.5 ?
C14 C17 H17C 109.5 ?
H17A C17 H17C 109.5 ?
H17B C17 H17C 109.5 ?
C22 C21 C26 116.9(5) ?
C22 C21 P1 124.9(4) ?
C26 C21 P1 118.1(4) ?
C21 C22 C23 121.4(5) ?
C21 C22 H22 119.3 ?
C23 C22 H22 119.3 ?
C24 C23 C22 120.8(5) ?
C24 C23 H23 119.6 ?
C22 C23 H23 119.6 ?
C25 C24 C23 117.4(5) ?
C25 C24 C27 122.4(6) ?
C23 C24 C27 120.2(6) ?
C24 C25 C26 122.0(5) ?
C24 C25 H25 119 ?
C26 C25 H25 119 ?
C21 C26 C25 121.5(5) ?
C21 C26 H26 119.3 ?
C25 C26 H26 119.3 ?
C24 C27 H27A 109.5 ?
C24 C27 H27B 109.5 ?
H27A C27 H27B 109.5 ?
C24 C27 H27C 109.5 ?
H27A C27 H27C 109.5 ?
H27B C27 H27C 109.5 ?
C32 C31 C36 116.9(4) ?
C32 C31 P1 122.8(3) ?
C36 C31 P1 120.1(3) ?
C33 C32 C31 121.4(4) ?
C33 C32 H32 119.3 ?
C31 C32 H32 119.3 ?
C34 C33 C32 121.7(4) ?
C34 C33 H33 119.1 ?
C32 C33 H33 119.1 ?
C33 C34 C35 117.3(4) ?
C33 C34 C37 120.0(4) ?
C35 C34 C37 122.7(4) ?
C34 C35 C36 121.3(4) ?
C34 C35 H35 119.4 ?
C36 C35 H35 119.4 ?
C35 C36 C31 121.3(4) ?
C35 C36 H36 119.3 ?
C31 C36 H36 119.3 ?
C34 C37 H37A 109.5 ?
C34 C37 H37B 109.5 ?
H37A C37 H37B 109.5 ?
C34 C37 H37C 109.5 ?
H37A C37 H37C 109.5 ?
H37B C37 H37C 109.5 ?
C42 C41 C46 117.5(4) ?
C42 C41 P3 118.4(3) ?
C46 C41 P3 124.1(4) ?
C41 C42 C43 120.8(5) ?
C41 C42 H42 119.6 ?
C43 C42 H42 119.6 ?
C44 C43 C42 121.6(6) ?
C44 C43 H43 119.2 ?
C42 C43 H43 119.2 ?
C45 C44 C43 117.3(5) ?
C45 C44 C47 121.8(6) ?
C43 C44 C47 120.8(6) ?
C44 C45 C46 121.4(5) ?
C44 C45 H45 119.3 ?
C46 C45 H45 119.3 ?
C41 C46 C45 121.3(5) ?
C41 C46 H46 119.4 ?
C45 C46 H46 119.4 ?
C44 C47 H47A 109.5 ?
C44 C47 H47B 109.5 ?
H47A C47 H47B 109.5 ?
C44 C47 H47C 109.5 ?
H47A C47 H47C 109.5 ?
H47B C47 H47C 109.5 ?
C56 C51 C52 117.5(4) ?
C56 C51 P3 123.5(3) ?
C52 C51 P3 118.9(3) ?
C53 C52 C51 121.4(4) ?
C53 C52 H52 119.3 ?
C51 C52 H52 119.3 ?
C52 C53 C54 120.7(4) ?
C52 C53 H53 119.7 ?
C54 C53 H53 119.7 ?
C55 C54 C53 117.8(5) ?
C55 C54 C57 121.3(5) ?
C53 C54 C57 120.9(5) ?
C54 C55 C56 122.0(5) ?
C54 C55 H55 119 ?
C56 C55 H55 119 ?
C55 C56 C51 120.6(4) ?
C55 C56 H56 119.7 ?
C51 C56 H56 119.7 ?
C54 C57 H57A 109.5 ?
C54 C57 H57B 109.5 ?
H57A C57 H57B 109.5 ?
C54 C57 H57C 109.5 ?
H57A C57 H57C 109.5 ?
H57B C57 H57C 109.5 ?
C66 C61 C62 116.2(4) ?
C66 C61 P3 119.7(3) ?
C62 C61 P3 124.1(4) ?
C63 C62 C61 121.3(5) ?
C63 C62 H62 119.4 ?
C61 C62 H62 119.4 ?
C64 C63 C62 121.7(5) ?
C64 C63 H63 119.2 ?
C62 C63 H63 119.2 ?
C63 C64 C65 117.8(5) ?
C63 C64 C67 122.4(5) ?
C65 C64 C67 119.8(5) ?
C64 C65 C66 121.0(5) ?
C64 C65 H65 119.5 ?
C66 C65 H65 119.5 ?
C61 C66 C65 121.8(5) ?
C61 C66 H66 119.1 ?
C65 C66 H66 119.1 ?
C64 C67 H67A 109.5 ?
C64 C67 H67B 109.5 ?
H67A C67 H67B 109.5 ?
C64 C67 H67C 109.5 ?
H67A C67 H67C 109.5 ?
H67B C67 H67C 109.5 ?
C76 C71 C72 117.9(4) ?
C76 C71 P2 123.7(3) ?
C72 C71 P2 118.3(3) ?
C71 C72 C73 120.4(4) ?
C71 C72 H72 119.8 ?
C73 C72 H72 119.8 ?
C74 C73 C72 121.6(4) ?
C74 C73 H73 119.2 ?
C72 C73 H73 119.2 ?
C73 C74 C75 117.8(4) ?
C73 C74 C77 121.9(5) ?
C75 C74 C77 120.4(4) ?
C76 C75 C74 121.1(4) ?
C76 C75 H75 119.4 ?
C74 C75 H75 119.4 ?
C75 C76 C71 121.1(4) ?
C75 C76 H76 119.4 ?
C71 C76 H76 119.4 ?
C74 C77 H77A 109.5 ?
C74 C77 H77B 109.5 ?
H77A C77 H77B 109.5 ?
C74 C77 H77C 109.5 ?
H77A C77 H77C 109.5 ?
H77B C77 H77C 109.5 ?
C82 C81 C86 117.1(4) ?
C82 C81 P2 122.7(3) ?
C86 C81 P2 119.8(3) ?
C81 C82 C83 121.0(4) ?
C81 C82 H82 119.5 ?
C83 C82 H82 119.5 ?
C84 C83 C82 122.0(4) ?
C84 C83 H83 119 ?
C82 C83 H83 119 ?
C83 C84 C85 116.8(4) ?
C83 C84 C87 120.9(5) ?
C85 C84 C87 122.3(5) ?
C86 C85 C84 122.0(4) ?
C86 C85 H85 119 ?
C84 C85 H85 119 ?
C85 C86 C81 121.0(4) ?
C85 C86 H86 119.5 ?
C81 C86 H86 119.5 ?
C84 C87 H87A 109.5 ?
C84 C87 H87B 109.5 ?
H87A C87 H87B 109.5 ?
C84 C87 H87C 109.5 ?
H87A C87 H87C 109.5 ?
H87B C87 H87C 109.5 ?
C96 C91 C92 117.8(4) ?
C96 C91 P2 118.8(3) ?
C92 C91 P2 123.4(3) ?
C93 C92 C91 120.5(4) ?
C93 C92 H92 119.8 ?
C91 C92 H92 119.8 ?
C94 C93 C92 121.8(4) ?
C94 C93 H93 119.1 ?
C92 C93 H93 119.1 ?
C93 C94 C95 117.7(4) ?
C93 C94 C97 122.1(5) ?
C95 C94 C97 120.3(5) ?
C94 C95 C96 121.5(5) ?
C94 C95 H95 119.3 ?
C96 C95 H95 119.3 ?
C91 C96 C95 120.8(4) ?
C91 C96 H96 119.6 ?
C95 C96 H96 119.6 ?
C94 C97 H97A 109.5 ?
C94 C97 H97B 109.5 ?
H97A C97 H97B 109.5 ?
C94 C97 H97C 109.5 ?
H97A C97 H97C 109.5 ?
H97B C97 H97C 109.5 ?

loop_
_geom_bond_atom_site_label_1
_geom_bond_atom_site_label_2
_geom_bond_distance
_geom_bond_publ_flag
Cu1 P1 2.2287(16) y
Cu1 I2 2.5329(8) y
Cu1 I1 2.5673(8) y
Cu1 Cu2 2.8839(14) ?
Cu2 P2 2.2729(13) y
Cu2 P3 2.2754(14) y
Cu2 I2 2.7332(8) y
Cu2 I1 2.7618(8) y
P1 C21 1.816(5) ?
P1 C11 1.818(4) ?
P1 C31 1.821(4) ?
P2 C81 1.821(4) ?
P2 C71 1.827(4) ?
P2 C91 1.828(4) ?
P3 C61 1.812(4) ?
P3 C51 1.826(4) ?
P3 C41 1.836(4) ?
C11 C16 1.378(6) ?
C11 C12 1.401(6) ?
C12 C13 1.382(7) ?
C12 H12 0.93 ?
C13 C14 1.378(8) ?
C13 H13 0.93 ?
C14 C15 1.373(8) ?
C14 C17 1.511(7) ?
C15 C16 1.387(6) ?
C15 H15 0.93 ?
C16 H16 0.93 ?
C17 H17A 0.96 ?
C17 H17B 0.96 ?
C17 H17C 0.96 ?
C21 C22 1.361(6) ?
C21 C26 1.363(6) ?
C22 C23 1.393(7) ?
C22 H22 0.93 ?
C23 C24 1.358(7) ?
C23 H23 0.93 ?
C24 C25 1.354(7) ?
C24 C27 1.523(7) ?
C25 C26 1.369(7) ?
C25 H25 0.93 ?
C26 H26 0.93 ?
C27 H27A 0.96 ?
C27 H27B 0.96 ?
C27 H27C 0.96 ?
C31 C32 1.383(5) ?
C31 C36 1.388(6) ?
C32 C33 1.379(6) ?
C32 H32 0.93 ?
C33 C34 1.375(6) ?
C33 H33 0.93 ?
C34 C35 1.380(6) ?
C34 C37 1.510(6) ?
C35 C36 1.383(6) ?
C35 H35 0.93 ?
C36 H36 0.93 ?
C37 H37A 0.96 ?
C37 H37B 0.96 ?
C37 H37C 0.96 ?
C41 C42 1.367(6) ?
C41 C46 1.374(6) ?
C42 C43 1.379(7) ?
C42 H42 0.93 ?
C43 C44 1.373(7) ?
C43 H43 0.93 ?
C44 C45 1.360(7) ?
C44 C47 1.530(7) ?
C45 C46 1.376(7) ?
C45 H45 0.93 ?
C46 H46 0.93 ?
C47 H47A 0.96 ?
C47 H47B 0.96 ?
C47 H47C 0.96 ?
C51 C56 1.386(6) ?
C51 C52 1.387(6) ?
C52 C53 1.378(6) ?
C52 H52 0.93 ?
C53 C54 1.392(6) ?
C53 H53 0.93 ?
C54 C55 1.364(6) ?
C54 C57 1.509(6) ?
C55 C56 1.384(6) ?
C55 H55 0.93 ?
C56 H56 0.93 ?
C57 H57A 0.96 ?
C57 H57B 0.96 ?
C57 H57C 0.96 ?
C61 C66 1.370(6) ?
C61 C62 1.389(5) ?
C62 C63 1.381(6) ?
C62 H62 0.93 ?
C63 C64 1.347(7) ?
C63 H63 0.93 ?
C64 C65 1.372(7) ?
C64 C67 1.529(7) ?
C65 C66 1.379(6) ?
C65 H65 0.93 ?
C66 H66 0.93 ?
C67 H67A 0.96 ?
C67 H67B 0.96 ?
C67 H67C 0.96 ?
C71 C76 1.380(5) ?
C71 C72 1.381(5) ?
C72 C73 1.389(6) ?
C72 H72 0.93 ?
C73 C74 1.368(6) ?
C73 H73 0.93 ?
C74 C75 1.381(6) ?
C74 C77 1.509(6) ?
C75 C76 1.376(6) ?
C75 H75 0.93 ?
C76 H76 0.93 ?
C77 H77A 0.96 ?
C77 H77B 0.96 ?
C77 H77C 0.96 ?
C81 C82 1.378(6) ?
C81 C86 1.400(5) ?
C82 C83 1.382(6) ?
C82 H82 0.93 ?
C83 C84 1.376(6) ?
C83 H83 0.93 ?
C84 C85 1.384(6) ?
C84 C87 1.506(6) ?
C85 C86 1.368(5) ?
C85 H85 0.93 ?
C86 H86 0.93 ?
C87 H87A 0.96 ?
C87 H87B 0.96 ?
C87 H87C 0.96 ?
C91 C96 1.382(6) ?
C91 C92 1.388(5) ?
C92 C93 1.387(6) ?
C92 H92 0.93 ?
C93 C94 1.366(7) ?
C93 H93 0.93 ?
C94 C95 1.378(6) ?
C94 C97 1.501(6) ?
C95 C96 1.385(5) ?
C95 H95 0.93 ?
C96 H96 0.93 ?
C97 H97A 0.96 ?
C97 H97B 0.96 ?
C97 H97C 0.96 ?

loop_
_geom_hbond_atom_site_label_D
_geom_hbond_atom_site_label_H
_geom_hbond_atom_site_label_A
_geom_hbond_distance_DH
_geom_hbond_distance_HA
_geom_hbond_distance_DA
_geom_hbond_angle_DHA
C16 H16 I2 0.93 3.06 3.971(5) 167.4

loop_
_geom_torsion_atom_site_label_1
_geom_torsion_atom_site_label_2
_geom_torsion_atom_site_label_3
_geom_torsion_atom_site_label_4
_geom_torsion
_geom_torsion_publ_flag
I2 Cu1 Cu2 P2 -94.32(4) ?
I1 Cu1 Cu2 P2 84.79(4) ?
I2 Cu1 Cu2 P3 89.90(5) ?
I1 Cu1 Cu2 P3 -90.99(5) ?
I1 Cu1 Cu2 I2 179.11(2) ?
I2 Cu1 Cu2 I1 -179.11(2) ?
P1 Cu1 I1 Cu2 176.31(4) y
I2 Cu1 I1 Cu2 0.90(2) y
P2 Cu2 I1 Cu1 -113.24(5) y
P3 Cu2 I1 Cu1 110.29(5) y
I2 Cu2 I1 Cu1 -0.75(4) y
P1 Cu1 I2 Cu2 -175.73(5) y
I1 Cu1 I2 Cu2 -0.90(2) y
P2 Cu2 I2 Cu1 108.16(5) y
P3 Cu2 I2 Cu1 -110.73(5) y
I1 Cu2 I2 Cu1 0.75(4) y
I2 Cu1 P1 C21 -138.07(16) ?
I1 Cu1 P1 C21 46.78(16) ?
I2 Cu1 P1 C11 -14.07(18) ?
I1 Cu1 P1 C11 170.77(16) ?
I2 Cu1 P1 C31 104.66(15) ?
I1 Cu1 P1 C31 -70.50(15) ?
P3 Cu2 P2 C81 47.19(16) ?
I2 Cu2 P2 C81 174.84(14) ?
I1 Cu2 P2 C81 -72.80(15) ?
Cu1 Cu2 P2 C81 -127.83(15) ?
P3 Cu2 P2 C71 -71.55(16) ?
I2 Cu2 P2 C71 56.10(15) ?
I1 Cu2 P2 C71 168.46(15) ?
Cu1 Cu2 P2 C71 113.43(15) ?
P3 Cu2 P2 C91 164.97(14) ?
I2 Cu2 P2 C91 -67.38(14) ?
I1 Cu2 P2 C91 44.98(14) ?
Cu1 Cu2 P2 C91 -10.05(14) ?
P2 Cu2 P3 C61 -64.60(17) ?
I2 Cu2 P3 C61 166.59(16) ?
I1 Cu2 P3 C61 53.41(16) ?
Cu1 Cu2 P3 C61 110.41(16) ?
P2 Cu2 P3 C51 56.83(17) ?
I2 Cu2 P3 C51 -71.98(16) ?
I1 Cu2 P3 C51 174.84(16) ?
Cu1 Cu2 P3 C51 -128.16(16) ?
P2 Cu2 P3 C41 177.13(16) ?
I2 Cu2 P3 C41 48.31(16) ?
I1 Cu2 P3 C41 -64.86(16) ?
Cu1 Cu2 P3 C41 -7.86(16) ?
C21 P1 C11 C16 144.9(4) ?
C31 P1 C11 C16 -105.8(4) ?
Cu1 P1 C11 C16 17.3(4) ?
C21 P1 C11 C12 -40.1(4) ?
C31 P1 C11 C12 69.2(4) ?
Cu1 P1 C11 C12 -167.7(3) ?
C16 C11 C12 C13 3.7(7) ?
P1 C11 C12 C13 -171.3(4) ?
C11 C12 C13 C14 0.5(8) ?
C12 C13 C14 C15 -4.3(8) ?
C12 C13 C14 C17 175.4(5) ?
C13 C14 C15 C16 3.9(8) ?
C17 C14 C15 C16 -175.8(5) ?
C12 C11 C16 C15 -4.1(7) ?
P1 C11 C16 C15 171.2(4) ?
C14 C15 C16 C11 0.3(8) ?
C11 P1 C21 C22 92.8(5) ?
C31 P1 C21 C22 -14.9(5) ?
Cu1 P1 C21 C22 -135.9(4) ?
C11 P1 C21 C26 -89.6(4) ?
C31 P1 C21 C26 162.7(4) ?
Cu1 P1 C21 C26 41.8(4) ?
C26 C21 C22 C23 1.7(8) ?
P1 C21 C22 C23 179.3(5) ?
C21 C22 C23 C24 -1.1(10) ?
C22 C23 C24 C25 0.6(9) ?
C22 C23 C24 C27 -176.7(6) ?
C23 C24 C25 C26 -0.8(9) ?
C27 C24 C25 C26 176.5(5) ?
C22 C21 C26 C25 -1.9(8) ?
P1 C21 C26 C25 -179.7(4) ?
C24 C25 C26 C21 1.5(9) ?
C21 P1 C31 C32 119.9(4) ?
C11 P1 C31 C32 10.3(4) ?
Cu1 P1 C31 C32 -118.0(3) ?
C21 P1 C31 C36 -64.4(4) ?
C11 P1 C31 C36 -174.1(4) ?
Cu1 P1 C31 C36 57.6(4) ?
C36 C31 C32 C33 1.6(6) ?
P1 C31 C32 C33 177.4(3) ?
C31 C32 C33 C34 -0.4(7) ?
C32 C33 C34 C35 -1.1(7) ?
C32 C33 C34 C37 -179.7(4) ?
C33 C34 C35 C36 1.1(7) ?
C37 C34 C35 C36 179.7(5) ?
C34 C35 C36 C31 0.2(7) ?
C32 C31 C36 C35 -1.6(7) ?
P1 C31 C36 C35 -177.4(4) ?
C61 P3 C41 C42 -75.8(4) ?
C51 P3 C41 C42 176.4(4) ?
Cu2 P3 C41 C42 48.0(4) ?
C61 P3 C41 C46 104.1(4) ?
C51 P3 C41 C46 -3.7(4) ?
Cu2 P3 C41 C46 -132.1(3) ?
C46 C41 C42 C43 0.1(8) ?
P3 C41 C42 C43 -179.9(5) ?
C41 C42 C43 C44 2.0(9) ?
C42 C43 C44 C45 -2.7(9) ?
C42 C43 C44 C47 179.8(6) ?
C43 C44 C45 C46 1.3(8) ?
C47 C44 C45 C46 178.7(5) ?
C42 C41 C46 C45 -1.5(7) ?
P3 C41 C46 C45 178.5(4) ?
C44 C45 C46 C41 0.8(8) ?
C61 P3 C51 C56 -10.6(4) ?
C41 P3 C51 C56 96.5(4) ?
Cu2 P3 C51 C56 -136.6(3) ?
C61 P3 C51 C52 172.8(3) ?
C41 P3 C51 C52 -80.1(4) ?
Cu2 P3 C51 C52 46.8(4) ?
C56 C51 C52 C53 -1.6(6) ?
P3 C51 C52 C53 175.2(3) ?
C51 C52 C53 C54 0.2(7) ?
C52 C53 C54 C55 0.9(7) ?
C52 C53 C54 C57 -178.6(5) ?
C53 C54 C55 C56 -0.5(8) ?
C57 C54 C55 C56 179.0(5) ?
C54 C55 C56 C51 -0.9(8) ?
C52 C51 C56 C55 1.9(7) ?
P3 C51 C56 C55 -174.7(4) ?
C51 P3 C61 C66 -96.0(4) ?
C41 P3 C61 C66 157.7(4) ?
Cu2 P3 C61 C66 32.7(5) ?
C51 P3 C61 C62 86.1(4) ?
C41 P3 C61 C62 -20.2(4) ?
Cu2 P3 C61 C62 -145.2(4) ?
C66 C61 C62 C63 0.4(7) ?
P3 C61 C62 C63 178.3(4) ?
C61 C62 C63 C64 -0.9(9) ?
C62 C63 C64 C65 2.5(9) ?
C62 C63 C64 C67 -178.6(6) ?
C63 C64 C65 C66 -3.6(10) ?
C67 C64 C65 C66 177.5(6) ?
C62 C61 C66 C65 -1.5(9) ?
P3 C61 C66 C65 -179.5(5) ?
C64 C65 C66 C61 3.2(11) ?
C81 P2 C71 C76 65.8(4) ?
C91 P2 C71 C76 -41.3(4) ?
Cu2 P2 C71 C76 -170.6(3) ?
C81 P2 C71 C72 -112.7(4) ?
C91 P2 C71 C72 140.3(3) ?
Cu2 P2 C71 C72 11.0(4) ?
C76 C71 C72 C73 -1.7(7) ?
P2 C71 C72 C73 176.8(4) ?
C71 C72 C73 C74 0.0(7) ?
C72 C73 C74 C75 1.4(7) ?
C72 C73 C74 C77 -178.1(5) ?
C73 C74 C75 C76 -1.1(7) ?
C77 C74 C75 C76 178.4(4) ?
C74 C75 C76 C71 -0.6(7) ?
C72 C71 C76 C75 2.0(6) ?
P2 C71 C76 C75 -176.4(3) ?
C71 P2 C81 C82 25.3(4) ?
C91 P2 C81 C82 133.5(4) ?
Cu2 P2 C81 C82 -101.2(3) ?
C71 P2 C81 C86 -162.1(3) ?
C91 P2 C81 C86 -53.9(3) ?
Cu2 P2 C81 C86 71.5(3) ?
C86 C81 C82 C83 1.6(6) ?
P2 C81 C82 C83 174.4(3) ?
C81 C82 C83 C84 -1.0(7) ?
C82 C83 C84 C85 0.5(7) ?
C82 C83 C84 C87 180.0(5) ?
C83 C84 C85 C86 -0.7(7) ?
C87 C84 C85 C86 179.8(5) ?
C84 C85 C86 C81 1.4(7) ?
C82 C81 C86 C85 -1.8(6) ?
P2 C81 C86 C85 -174.8(3) ?
C81 P2 C91 C96 150.9(3) ?
C71 P2 C91 C96 -101.8(3) ?
Cu2 P2 C91 C96 27.9(4) ?
C81 P2 C91 C92 -28.5(4) ?
C71 P2 C91 C92 78.8(4) ?
Cu2 P2 C91 C92 -151.5(3) ?
C96 C91 C92 C93 1.3(6) ?
P2 C91 C92 C93 -179.3(3) ?
C91 C92 C93 C94 -1.8(7) ?
C92 C93 C94 C95 1.4(7) ?
C92 C93 C94 C97 -179.7(4) ?
C93 C94 C95 C96 -0.5(7) ?
C97 C94 C95 C96 -179.4(4) ?
C92 C91 C96 C95 -0.4(6) ?
P2 C91 C96 C95 -179.8(3) ?
C94 C95 C96 C91 0.0(6) ?
